data_4346115
loop_
_publ_author_name
'Knorr, Michael'
'Bonnot, Antoine'
'Lapprand, Antony'
'Khatyr, Abderrahim'
'Strohmann, Carsten'
'Kubicki, Marek M.'
'Rousselin, Yoann'
'Harvey, Pierre D.'

_publ_section_title
;
 Reactivity of CuI and CuBr toward dialkyl sulfides RSR: from discrete
 molecular Cu4I4S4 and Cu8I8S6 clusters to luminescent copper(I)
 coordination polymers.
;
_journal_issue 8
_journal_name_full 'Inorganic chemistry'
_journal_page_first 4076
_journal_page_last 4093
_journal_paper_doi 10.1021/acs.inorgchem.5b00327
_journal_volume 54
_journal_year 2015
_chemical_formula_moiety 'C24 H56 Cu4 I4 S4'
_chemical_formula_sum 'C24 H56 Cu4 I4 S4'
_chemical_formula_weight 1234.69
_space_group_IT_number 68
_space_group_name_Hall '-C 2a 2ac'
_space_group_name_H-M_alt 'C c c a :2'
_symmetry_cell_setting orthorhombic
_symmetry_space_group_name_Hall '-C 2a 2ac'
_symmetry_space_group_name_H-M 'C c c a :2'
_atom_sites_solution_hydrogens geom
_atom_sites_solution_primary direct
_atom_sites_solution_secondary difmap
_audit_creation_method SHELXL-97
_cell_angle_alpha 90.00
_cell_angle_beta 90.00
_cell_angle_gamma 90.00
_cell_formula_units_Z 4
_cell_length_a 14.9490(7)
_cell_length_b 17.2332(9)
_cell_length_c 15.3952(7)
_cell_measurement_reflns_used 2439
_cell_measurement_temperature 115(2)
_cell_measurement_theta_max 27.485
_cell_measurement_theta_min 0.998
_cell_volume 3966.1(3)
_computing_cell_refinement 'HKL Scalepack (Otwinowski & Minor 1997)'
_computing_data_collection 'Collect (Bruker AXS BV, 1997-2004)'
_computing_data_reduction 'HKL Denzo and Scalepack (Otwinowski & Minor 1997)'
_computing_molecular_graphics 'ORTEP3 (Farrugia,1997)'
_computing_publication_material 'WinGX publication routines (Farrugia, 1999)'
_computing_structure_refinement 'SHELXL-97 (Sheldrick, 1997)'
_computing_structure_solution 'SIR92 (Altomare et al., 1993)'
_diffrn_ambient_temperature 115(2)
_diffrn_measured_fraction_theta_full 0.998
_diffrn_measured_fraction_theta_max 0.998
_diffrn_measurement_device_type 'Nonius Kappa APEX-II'
_diffrn_measurement_method CCD
_diffrn_radiation_monochromator graphite
_diffrn_radiation_source 'fine-focus sealed tube'
_diffrn_radiation_type MoK\a
_diffrn_radiation_wavelength 0.71069
_diffrn_reflns_av_R_equivalents 0.0436
_diffrn_reflns_av_sigmaI/netI 0.0447
_diffrn_reflns_limit_h_max 19
_diffrn_reflns_limit_h_min -19
_diffrn_reflns_limit_k_max 22
_diffrn_reflns_limit_k_min -22
_diffrn_reflns_limit_l_max 19
_diffrn_reflns_limit_l_min -19
_diffrn_reflns_number 4250
_diffrn_reflns_theta_full 27.46
_diffrn_reflns_theta_max 27.46
_diffrn_reflns_theta_min 2.24
_exptl_absorpt_coefficient_mu 5.454
_exptl_absorpt_correction_T_max 0.3192
_exptl_absorpt_correction_T_min 0.2521
_exptl_absorpt_correction_type multi-scan
_exptl_absorpt_process_details
;
[c.f. r.h. blessing, acta cryst. (1995), a51, 33-38]
;
_exptl_crystal_colour colourless
_exptl_crystal_density_diffrn 2.068
_exptl_crystal_density_method 'not measured'
_exptl_crystal_description Prism
_exptl_crystal_F_000 2368
_exptl_crystal_size_max 0.12
_exptl_crystal_size_mid 0.10
_exptl_crystal_size_min 0.10
_refine_diff_density_max 0.838
_refine_diff_density_min -0.768
_refine_diff_density_rms 0.198
_refine_ls_extinction_method none
_refine_ls_goodness_of_fit_ref 1.120
_refine_ls_hydrogen_treatment noref
_refine_ls_matrix_type full
_refine_ls_number_constraints 0
_refine_ls_number_parameters 84
_refine_ls_number_reflns 2268
_refine_ls_number_restraints 0
_refine_ls_restrained_S_all 1.120
_refine_ls_R_factor_all 0.0585
_refine_ls_R_factor_gt 0.0442
_refine_ls_shift/su_max 0.000
_refine_ls_shift/su_mean 0.000
_refine_ls_structure_factor_coef Fsqd
_refine_ls_weighting_details 'calc w=1/[\s^2^(Fo^2^)+(0.0000P)^2^+87.2030P] where P=(Fo^2^+2Fc^2^)/3'
_refine_ls_weighting_scheme calc
_refine_ls_wR_factor_gt 0.0795
_refine_ls_wR_factor_ref 0.0868
_reflns_number_gt 1857
_reflns_number_total 2268
_reflns_threshold_expression >2sigma(I)
_cod_data_source_file ic5b00327_si_001.cif
_cod_data_source_block 09mkcu4i4spr2-115k_compound_7
_cod_original_sg_symbol_Hall '-C 2b 2bc'
_cod_original_sg_symbol_H-M 'C c c a'
_cod_database_code 4346115

loop_
_symmetry_equiv_pos_as_xyz
'x, y, z'
'-x, -y+1/2, z'
'x, -y+1/2, -z+1/2'
'-x, y, -z+1/2'
'x+1/2, y+1/2, z'
'-x+1/2, -y+1, z'
'x+1/2, -y+1, -z+1/2'
'-x+1/2, y+1/2, -z+1/2'
'-x, -y, -z'
'x, y-1/2, -z'
'-x, y-1/2, z-1/2'
'x, -y, z-1/2'
'-x+1/2, -y+1/2, -z'
'x+1/2, y, -z'
'-x+1/2, y, z-1/2'
'x+1/2, -y+1/2, z-1/2'

loop_
_atom_site_label
_atom_site_type_symbol
_atom_site_fract_x
_atom_site_fract_y
_atom_site_fract_z
_atom_site_U_iso_or_equiv
_atom_site_adp_type
_atom_site_occupancy
_atom_site_symmetry_multiplicity
_atom_site_calc_flag
_atom_site_refinement_flags
C1 C 0.2426(4) 0.1451(4) 0.0789(4) 0.0233(14) Uani 1 1 d .
H1A H 0.2735 0.1170 0.0315 0.028 Uiso 1 1 calc R
H1B H 0.2289 0.1981 0.0580 0.028 Uiso 1 1 calc R
C2 C 0.3040(5) 0.1501(5) 0.1572(4) 0.0298(16) Uani 1 1 d .
H2A H 0.3253 0.0975 0.1725 0.036 Uiso 1 1 calc R
H2B H 0.2702 0.1708 0.2074 0.036 Uiso 1 1 calc R
C3 C 0.3840(5) 0.2022(5) 0.1392(5) 0.0332(17) Uani 1 1 d .
H3A H 0.3630 0.2546 0.1251 0.050 Uiso 1 1 calc R
H3B H 0.4181 0.1813 0.0901 0.050 Uiso 1 1 calc R
H3C H 0.4224 0.2042 0.1907 0.050 Uiso 1 1 calc R
C4 C 0.0821(4) 0.0993(4) 0.0011(4) 0.0217(13) Uani 1 1 d .
H4A H 0.0200 0.0807 0.0089 0.026 Uiso 1 1 calc R
H4B H 0.0792 0.1540 -0.0182 0.026 Uiso 1 1 calc R
C5 C 0.1264(5) 0.0515(4) -0.0695(4) 0.0274(15) Uani 1 1 d .
H5A H 0.1334 -0.0026 -0.0492 0.033 Uiso 1 1 calc R
H5B H 0.1867 0.0726 -0.0815 0.033 Uiso 1 1 calc R
C6 C 0.0708(5) 0.0524(4) -0.1538(4) 0.0321(17) Uani 1 1 d .
H6A H 0.0668 0.1056 -0.1758 0.048 Uiso 1 1 calc R
H6B H 0.0106 0.0327 -0.1417 0.048 Uiso 1 1 calc R
H6C H 0.0997 0.0194 -0.1974 0.048 Uiso 1 1 calc R
Cu1 Cu 0.06098(5) 0.18440(5) 0.18844(5) 0.02160(19) Uani 1 1 d .
I1 I -0.11128(3) 0.17054(2) 0.14542(3) 0.01867(12) Uani 1 1 d .
S1 S 0.13890(10) 0.09539(10) 0.10502(10) 0.0196(3) Uani 1 1 d .

loop_
_atom_site_aniso_label
_atom_site_aniso_U_11
_atom_site_aniso_U_22
_atom_site_aniso_U_33
_atom_site_aniso_U_23
_atom_site_aniso_U_13
_atom_site_aniso_U_12
C1 0.020(3) 0.025(3) 0.025(3) 0.003(3) 0.000(3) -0.004(3)
C2 0.024(3) 0.044(5) 0.021(3) 0.006(3) 0.003(3) -0.003(3)
C3 0.021(3) 0.049(5) 0.029(4) -0.003(4) 0.006(3) -0.010(3)
C4 0.020(3) 0.025(3) 0.020(3) -0.001(3) 0.000(3) -0.003(3)
C5 0.030(4) 0.022(3) 0.031(4) -0.001(3) -0.005(3) 0.005(3)
C6 0.038(4) 0.034(4) 0.024(4) -0.002(3) -0.003(3) -0.001(3)
Cu1 0.0185(4) 0.0277(5) 0.0186(4) -0.0010(3) 0.0027(3) -0.0004(3)
I1 0.01685(19) 0.0214(2) 0.01776(19) -0.00256(17) -0.00142(16) -0.00101(16)
S1 0.0167(7) 0.0225(8) 0.0197(7) 0.0003(7) 0.0005(6) -0.0004(6)

loop_
_atom_type_symbol
_atom_type_description
_atom_type_scat_dispersion_real
_atom_type_scat_dispersion_imag
_atom_type_scat_source
C C 0.0033 0.0016 'International Tables Vol C Tables 4.2.6.8 and 6.1.1.4'
H H 0.0000 0.0000 'International Tables Vol C Tables 4.2.6.8 and 6.1.1.4'
Cu Cu 0.3201 1.2651 'International Tables Vol C Tables 4.2.6.8 and 6.1.1.4'
I I -0.4742 1.8119 'International Tables Vol C Tables 4.2.6.8 and 6.1.1.4'
S S 0.1246 0.1234 'International Tables Vol C Tables 4.2.6.8 and 6.1.1.4'

loop_
_geom_angle_atom_site_label_1
_geom_angle_atom_site_label_2
_geom_angle_atom_site_label_3
_geom_angle
_geom_angle_site_symmetry_1
_geom_angle_site_symmetry_3
C2 C1 S1 111.6(5) . .
C2 C1 H1A 109.3 . .
S1 C1 H1A 109.3 . .
C2 C1 H1B 109.3 . .
S1 C1 H1B 109.3 . .
H1A C1 H1B 108.0 . .
C1 C2 C3 111.4(6) . .
C1 C2 H2A 109.4 . .
C3 C2 H2A 109.4 . .
C1 C2 H2B 109.4 . .
C3 C2 H2B 109.4 . .
H2A C2 H2B 108.0 . .
C2 C3 H3A 109.5 . .
C2 C3 H3B 109.5 . .
H3A C3 H3B 109.5 . .
C2 C3 H3C 109.5 . .
H3A C3 H3C 109.5 . .
H3B C3 H3C 109.5 . .
C5 C4 S1 114.2(4) . .
C5 C4 H4A 108.7 . .
S1 C4 H4A 108.7 . .
C5 C4 H4B 108.7 . .
S1 C4 H4B 108.7 . .
H4A C4 H4B 107.6 . .
C4 C5 C6 111.3(6) . .
C4 C5 H5A 109.4 . .
C6 C5 H5A 109.4 . .
C4 C5 H5B 109.4 . .
C6 C5 H5B 109.4 . .
H5A C5 H5B 108.0 . .
C5 C6 H6A 109.5 . .
C5 C6 H6B 109.5 . .
H6A C6 H6B 109.5 . .
C5 C6 H6C 109.5 . .
H6A C6 H6C 109.5 . .
H6B C6 H6C 109.5 . .
S1 Cu1 Cu1 138.47(4) . 4
S1 Cu1 I1 106.76(5) . .
Cu1 Cu1 I1 60.67(3) 4 .
S1 Cu1 I1 109.25(5) . 4
Cu1 Cu1 I1 60.40(3) 4 4
I1 Cu1 I1 120.00(3) . 4
S1 Cu1 I1 109.76(5) . 2
Cu1 Cu1 I1 111.765(18) 4 2
I1 Cu1 I1 106.94(3) . 2
I1 Cu1 I1 103.85(3) 4 2
S1 Cu1 Cu1 146.27(4) . 2
Cu1 Cu1 Cu1 64.21(3) 4 2
I1 Cu1 Cu1 57.60(3) . 2
I1 Cu1 Cu1 104.23(2) 4 2
I1 Cu1 Cu1 56.82(3) 2 2
S1 Cu1 Cu1 149.79(4) . 3
Cu1 Cu1 Cu1 62.42(3) 4 3
I1 Cu1 Cu1 103.18(2) . 3
I1 Cu1 Cu1 56.94(3) 4 3
I1 Cu1 Cu1 56.41(3) 2 3
Cu1 Cu1 Cu1 53.38(3) 2 3
Cu1 I1 Cu1 58.93(3) . 4
Cu1 I1 Cu1 65.58(3) . 2
Cu1 I1 Cu1 66.65(3) 4 2
C4 S1 C1 100.8(3) . .
C4 S1 Cu1 103.3(2) . .
C1 S1 Cu1 103.9(2) . .

loop_
_geom_bond_atom_site_label_1
_geom_bond_atom_site_label_2
_geom_bond_distance
_geom_bond_site_symmetry_2
C1 C2 1.518(9) .
C1 S1 1.815(6) .
C1 H1A 0.9900 .
C1 H1B 0.9900 .
C2 C3 1.520(9) .
C2 H2A 0.9900 .
C2 H2B 0.9900 .
C3 H3A 0.9800 .
C3 H3B 0.9800 .
C3 H3C 0.9800 .
C4 C5 1.516(9) .
C4 S1 1.812(7) .
C4 H4A 0.9900 .
C4 H4B 0.9900 .
C5 C6 1.540(9) .
C5 H5A 0.9900 .
C5 H5B 0.9900 .
C6 H6A 0.9800 .
C6 H6B 0.9800 .
C6 H6C 0.9800 .
Cu1 S1 2.3151(18) .
Cu1 Cu1 2.6299(15) 4
Cu1 I1 2.6695(9) .
Cu1 I1 2.6767(9) 4
Cu1 I1 2.6932(9) 2
Cu1 Cu1 2.9043(16) 2
Cu1 Cu1 2.9503(16) 3
I1 Cu1 2.6767(9) 4
I1 Cu1 2.6932(9) 2

loop_
_geom_torsion_atom_site_label_1
_geom_torsion_atom_site_label_2
_geom_torsion_atom_site_label_3
_geom_torsion_atom_site_label_4
_geom_torsion
_geom_torsion_site_symmetry_1
_geom_torsion_site_symmetry_4
S1 C1 C2 C3 -171.3(5) . .
S1 C4 C5 C6 175.6(5) . .
S1 Cu1 I1 Cu1 136.68(5) . 4
I1 Cu1 I1 Cu1 11.83(5) 4 4
I1 Cu1 I1 Cu1 -105.87(2) 2 4
Cu1 Cu1 I1 Cu1 -76.43(2) 2 4
Cu1 Cu1 I1 Cu1 -47.39(4) 3 4
S1 Cu1 I1 Cu1 -146.88(5) . 2
Cu1 Cu1 I1 Cu1 76.43(2) 4 2
I1 Cu1 I1 Cu1 88.27(3) 4 2
I1 Cu1 I1 Cu1 -29.44(4) 2 2
Cu1 Cu1 I1 Cu1 29.05(4) 3 2
C5 C4 S1 C1 66.9(5) . .
C5 C4 S1 Cu1 174.1(4) . .
C2 C1 S1 C4 179.8(5) . .
C2 C1 S1 Cu1 73.1(5) . .
Cu1 Cu1 S1 C4 102.5(2) 4 .
I1 Cu1 S1 C4 38.1(2) . .
I1 Cu1 S1 C4 169.2(2) 4 .
I1 Cu1 S1 C4 -77.5(2) 2 .
Cu1 Cu1 S1 C4 -18.1(3) 2 .
Cu1 Cu1 S1 C4 -134.0(2) 3 .
Cu1 Cu1 S1 C1 -152.7(2) 4 .
I1 Cu1 S1 C1 142.9(2) . .
I1 Cu1 S1 C1 -85.9(2) 4 .
I1 Cu1 S1 C1 27.3(2) 2 .
Cu1 Cu1 S1 C1 86.7(2) 2 .
Cu1 Cu1 S1 C1 -29.2(3) 3 .
